data_4315305
loop_
_publ_author_name
'Simon M. Humphrey'
'Richard A. Mole'
'Richard I. Thompson'
'Paul T. Wood'

_publ_section_title
;
 Mixed Alkali Metal/Transition Metal Coordination Polymers with the
 Mellitic Acid Hexaanion: 2-Dimensional Hexagonal Magnetic Nets
;
_journal_name_full 'Inorganic Chemistry'
_journal_page_first 3441
_journal_page_last 3448
_journal_paper_doi 10.1021/ic902527e
_journal_volume 49
_journal_year 2010
_chemical_formula_moiety 'C12 H4 Co2 O14, 2(H4 N)'
_chemical_formula_sum 'C12 H12 Co2 N2 O14'
_chemical_formula_weight 526.10
_chemical_name_common 'Diammonium dicobalt(II)aquo mellitate'
_chemical_name_systematic
; 
 ? 
;
_space_group_IT_number 14
_symmetry_cell_setting monoclinic
_symmetry_space_group_name_Hall '-P 2yn'
_symmetry_space_group_name_H-M 'P 1 21/n 1'
_atom_sites_solution_hydrogens geom
_atom_sites_solution_primary direct
_atom_sites_solution_secondary difmap
_audit_creation_method SHELXL-97
_cell_angle_alpha 90.00
_cell_angle_beta 116.383(2)
_cell_angle_gamma 90.00
_cell_formula_units_Z 2
_cell_length_a 8.4267(2)
_cell_length_b 10.9735(4)
_cell_length_c 9.0131(3)
_cell_measurement_reflns_used 3767
_cell_measurement_temperature 180(2)
_cell_measurement_theta_max 25.03
_cell_measurement_theta_min 1.02
_cell_volume 746.64(4)
_computing_cell_refinement 'HKL Scalepack (Otwinowski & Minor 1997)'
_computing_data_reduction
;
 HKL Denzo and Scalepack (Otwinowski & Minor 1997)
;
_computing_publication_material 'SHELXL-97 (Sheldrick 1997)'
_computing_structure_refinement 'SHELXL-97 (Sheldrick 1997)'
_computing_structure_solution 'SIR-92 (Altomare et al. 1994)'
_diffrn_ambient_temperature 180(2)
_diffrn_measured_fraction_theta_full 0.985
_diffrn_measured_fraction_theta_max 0.985
_diffrn_measurement_device_type 'Nonius Kappa CCD'
_diffrn_measurement_method 'Thin slice \w and \f scans'
_diffrn_radiation_source 'fine-focus sealed tube'
_diffrn_radiation_type MoK\a
_diffrn_radiation_wavelength 0.71073
_diffrn_reflns_av_R_equivalents 0.0404
_diffrn_reflns_av_sigmaI/netI 0.0368
_diffrn_reflns_limit_h_max 9
_diffrn_reflns_limit_h_min -9
_diffrn_reflns_limit_k_max 12
_diffrn_reflns_limit_k_min -12
_diffrn_reflns_limit_l_max 10
_diffrn_reflns_limit_l_min -10
_diffrn_reflns_number 5219
_diffrn_reflns_theta_full 25.00
_diffrn_reflns_theta_max 25.00
_diffrn_reflns_theta_min 3.71
_exptl_absorpt_coefficient_mu 2.320
_exptl_absorpt_correction_T_max 0.968
_exptl_absorpt_correction_T_min 0.873
_exptl_absorpt_correction_type multi-scan
_exptl_absorpt_process_details
;
multi-scan from symmetry-related measurements 
 Sortav (Blessing 1995)
;
_exptl_crystal_colour pink
_exptl_crystal_density_diffrn 2.340
_exptl_crystal_density_method 'not measured'
_exptl_crystal_description 'square plate'
_exptl_crystal_F_000 528
_exptl_crystal_size_max 0.10
_exptl_crystal_size_mid 0.07
_exptl_crystal_size_min 0.01
_refine_diff_density_max 0.494
_refine_diff_density_min -0.476
_refine_diff_density_rms 0.088
_refine_ls_extinction_method none
_refine_ls_goodness_of_fit_ref 1.063
_refine_ls_hydrogen_treatment fixed
_refine_ls_matrix_type full
_refine_ls_number_parameters 136
_refine_ls_number_reflns 1284
_refine_ls_number_restraints 0
_refine_ls_restrained_S_all 1.063
_refine_ls_R_factor_all 0.0404
_refine_ls_R_factor_gt 0.0320
_refine_ls_shift/su_max 0.001
_refine_ls_shift/su_mean 0.000
_refine_ls_structure_factor_coef Fsqd
_refine_ls_weighting_details 'calc w=1/[\s^2^(Fo^2^)+(0.0171P)^2^+1.8353P] where P=(Fo^2^+2Fc^2^)/3'
_refine_ls_weighting_scheme calc
_refine_ls_wR_factor_gt 0.0665
_refine_ls_wR_factor_ref 0.0691
_reflns_number_gt 1118
_reflns_number_total 1284
_reflns_threshold_expression >2sigma(I)
_cod_data_source_file ic902527e_si_002_3.cif
_cod_data_source_block pw0901
_cod_depositor_comments
;
The following automatic conversions were performed:

'_symmetry_cell_setting' value 'Monoclinic' changed to 'monoclinic'
according to the built-in table from CIF Core dictionary named
'cif_core.dic' version 2.4.1 from 2010-06-29.

Automatic conversion script
Id: cif_fix_values 1646 2011-03-28 12:23:43Z adriana 
;
_cod_database_code 4315305

loop_
_publ_contact_author
'Dr. Simon M. Humphrey'
'Dr. Paul T. Wood'

loop_
_publ_contact_author_email
smh@cm.utexas.edu
ptw22@cam.ac.uk

loop_
_symmetry_equiv_pos_as_xyz
'x, y, z'
'-x+1/2, y+1/2, -z+1/2'
'-x, -y, -z'
'x-1/2, -y-1/2, z-1/2'

loop_
_atom_site_label
_atom_site_type_symbol
_atom_site_fract_x
_atom_site_fract_y
_atom_site_fract_z
_atom_site_U_iso_or_equiv
_atom_site_adp_type
_atom_site_occupancy
_atom_site_symmetry_multiplicity
_atom_site_calc_flag
_atom_site_refinement_flags
_atom_site_disorder_assembly
_atom_site_disorder_group
Co1 Co 1.23254(5) 0.90064(4) 0.81303(5) 0.01120(15) Uani 1 1 d . . .
N1 N 0.0167(4) 0.8240(3) 0.1434(4) 0.0229(7) Uani 1 1 d . . .
H4N H -0.0416 0.8050 0.0291 0.034 Uiso 1 1 d . . .
H3N H 0.1323 0.7918 0.2008 0.034 Uiso 1 1 d . . .
H2N H 0.0190 0.9108 0.1470 0.034 Uiso 1 1 d . . .
H1N H -0.0625 0.7882 0.1806 0.034 Uiso 1 1 d . . .
O1 O 0.9631(3) 0.9336(2) 0.7195(3) 0.0211(6) Uani 1 1 d . . .
O2 O 0.8303(3) 0.7937(2) 0.8071(3) 0.0262(6) Uani 1 1 d . . .
O3 O 0.7269(3) 1.0297(2) 0.9528(3) 0.0153(5) Uani 1 1 d . . .
O4 O 0.5055(3) 0.8960(2) 0.8903(3) 0.0138(5) Uani 1 1 d . . .
O5 O 0.2297(3) 1.0768(2) 0.7256(3) 0.0180(5) Uani 1 1 d . . .
O6 O 0.2615(3) 1.2336(2) 0.5844(3) 0.0169(5) Uani 1 1 d . . .
O7 O 1.1674(3) 0.8221(2) 0.5716(3) 0.0224(6) Uani 1 1 d . . .
H7B H 1.1249 0.7413 0.5426 0.034 Uiso 1 1 d . . .
H7A H 1.0997 0.8829 0.4948 0.034 Uiso 1 1 d . . .
C1 C 0.6538(4) 0.9386(3) 0.6040(4) 0.0112(7) Uani 1 1 d . . .
C2 C 0.5444(4) 0.9882(3) 0.6697(4) 0.0110(7) Uani 1 1 d . . .
C3 C 0.3923(4) 1.0507(3) 0.5645(4) 0.0103(7) Uani 1 1 d . . .
C4 C 0.8287(4) 0.8809(3) 0.7191(4) 0.0149(7) Uani 1 1 d . . .
C5 C 0.5958(4) 0.9713(3) 0.8530(4) 0.0121(7) Uani 1 1 d . . .
C6 C 0.2854(4) 1.1244(3) 0.6310(4) 0.0116(7) Uani 1 1 d . . .

loop_
_atom_site_aniso_label
_atom_site_aniso_U_11
_atom_site_aniso_U_22
_atom_site_aniso_U_33
_atom_site_aniso_U_23
_atom_site_aniso_U_13
_atom_site_aniso_U_12
Co1 0.0101(2) 0.0118(3) 0.0112(2) 0.00006(18) 0.00432(18) -0.00032(18)
N1 0.0229(16) 0.0198(18) 0.0253(16) 0.0022(13) 0.0102(14) 0.0042(13)
O1 0.0109(12) 0.0242(15) 0.0254(13) -0.0032(11) 0.0056(11) 0.0013(10)
O2 0.0224(13) 0.0301(16) 0.0253(14) 0.0109(12) 0.0097(11) 0.0065(12)
O3 0.0154(12) 0.0204(14) 0.0104(11) -0.0039(9) 0.0060(10) -0.0054(10)
O4 0.0124(11) 0.0162(13) 0.0128(11) 0.0037(10) 0.0056(9) 0.0001(10)
O5 0.0233(13) 0.0174(13) 0.0201(12) 0.0052(10) 0.0157(11) 0.0050(10)
O6 0.0224(13) 0.0119(13) 0.0174(12) 0.0022(10) 0.0096(10) 0.0034(10)
O7 0.0268(14) 0.0198(14) 0.0192(12) -0.0053(10) 0.0088(11) -0.0031(11)
C1 0.0119(16) 0.0093(17) 0.0143(15) -0.0034(13) 0.0074(14) -0.0034(13)
C2 0.0118(16) 0.0092(17) 0.0125(15) -0.0014(13) 0.0058(14) -0.0038(13)
C3 0.0093(15) 0.0103(16) 0.0120(15) -0.0018(13) 0.0052(13) -0.0030(13)
C4 0.0161(17) 0.0163(19) 0.0135(16) -0.0018(14) 0.0076(14) 0.0024(14)
C5 0.0109(17) 0.0143(18) 0.0123(16) 0.0007(13) 0.0061(14) 0.0048(14)
C6 0.0074(15) 0.0153(19) 0.0085(15) -0.0014(13) 0.0002(13) 0.0016(13)

loop_
_atom_type_symbol
_atom_type_description
_atom_type_scat_dispersion_real
_atom_type_scat_dispersion_imag
_atom_type_scat_source
C C 0.0033 0.0016 'International Tables Vol C Tables 4.2.6.8 and 6.1.1.4'
H H 0.0000 0.0000 'International Tables Vol C Tables 4.2.6.8 and 6.1.1.4'
O O 0.0106 0.0060 'International Tables Vol C Tables 4.2.6.8 and 6.1.1.4'
Co Co 0.3494 0.9721 'International Tables Vol C Tables 4.2.6.8 and 6.1.1.4'
N N 0.0061 0.0033 'International Tables Vol C Tables 4.2.6.8 and 6.1.1.4'

loop_
_geom_angle_atom_site_label_1
_geom_angle_atom_site_label_2
_geom_angle_atom_site_label_3
_geom_angle
_geom_angle_site_symmetry_1
_geom_angle_site_symmetry_3
_geom_angle_publ_flag
O6 Co1 O1 98.20(10) 2_646 . ?
O6 Co1 O5 175.64(9) 2_646 1_655 ?
O1 Co1 O5 81.83(10) . 1_655 ?
O6 Co1 O4 91.45(9) 2_646 1_655 ?
O1 Co1 O4 170.35(10) . 1_655 ?
O5 Co1 O4 88.54(9) 1_655 1_655 ?
O6 Co1 O3 84.96(9) 2_646 3_777 ?
O1 Co1 O3 90.27(9) . 3_777 ?
O5 Co1 O3 90.68(9) 1_655 3_777 ?
O4 Co1 O3 90.58(8) 1_655 3_777 ?
O6 Co1 O7 92.41(9) 2_646 . ?
O1 Co1 O7 85.32(9) . . ?
O5 Co1 O7 91.94(9) 1_655 . ?
O4 Co1 O7 94.31(9) 1_655 . ?
O3 Co1 O7 174.51(9) 3_777 . ?
H4N N1 H3N 115.0 . . ?
H4N N1 H2N 104.5 . . ?
H3N N1 H2N 110.8 . . ?
H4N N1 H1N 100.7 . . ?
H3N N1 H1N 111.4 . . ?
H2N N1 H1N 114.0 . . ?
C4 O1 Co1 137.4(2) . . ?
C5 O3 Co1 126.93(19) . 3_777 ?
C5 O4 Co1 126.8(2) . 1_455 ?
C6 O5 Co1 134.2(2) . 1_455 ?
C6 O6 Co1 137.4(2) . 2_656 ?
Co1 O7 H7B 122.9 . . ?
Co1 O7 H7A 104.8 . . ?
H7B O7 H7A 115.2 . . ?
C3 C1 C2 120.5(3) 3_676 . ?
C3 C1 C4 119.8(3) 3_676 . ?
C2 C1 C4 119.6(3) . . ?
C3 C2 C1 118.8(3) . . ?
C3 C2 C5 122.2(3) . . ?
C1 C2 C5 119.0(3) . . ?
C2 C3 C1 120.7(3) . 3_676 ?
C2 C3 C6 121.5(3) . . ?
C1 C3 C6 117.3(3) 3_676 . ?
O2 C4 O1 126.4(3) . . ?
O2 C4 C1 119.5(3) . . ?
O1 C4 C1 114.0(3) . . ?
O3 C5 O4 126.0(3) . . ?
O3 C5 C2 117.0(3) . . ?
O4 C5 C2 117.0(3) . . ?
O5 C6 O6 124.8(3) . . ?
O5 C6 C3 120.9(3) . . ?
O6 C6 C3 114.3(3) . . ?

loop_
_geom_bond_atom_site_label_1
_geom_bond_atom_site_label_2
_geom_bond_distance
_geom_bond_site_symmetry_2
_geom_bond_publ_flag
Co1 O6 2.043(2) 2_646 ?
Co1 O1 2.073(2) . ?
Co1 O5 2.084(2) 1_655 ?
Co1 O4 2.087(2) 1_655 ?
Co1 O3 2.125(2) 3_777 ?
Co1 O7 2.172(2) . ?
N1 H4N 0.9471 . ?
N1 H3N 0.9456 . ?
N1 H2N 0.9530 . ?
N1 H1N 0.9543 . ?
O1 C4 1.270(4) . ?
O2 C4 1.240(4) . ?
O3 C5 1.248(4) . ?
O3 Co1 2.125(2) 3_777 ?
O4 C5 1.266(4) . ?
O4 Co1 2.087(2) 1_455 ?
O5 C6 1.255(4) . ?
O5 Co1 2.084(2) 1_455 ?
O6 C6 1.257(4) . ?
O6 Co1 2.043(2) 2_656 ?
O7 H7B 0.9490 . ?
O7 H7A 0.9475 . ?
C1 C3 1.396(4) 3_676 ?
C1 C2 1.408(4) . ?
C1 C4 1.513(5) . ?
C2 C3 1.390(5) . ?
C2 C5 1.522(4) . ?
C3 C1 1.396(4) 3_676 ?
C3 C6 1.518(4) . ?
